data_7060747
loop_
_publ_author_name
'Wang, Yu'
'Xu, Siyu'
'Li, Heng'
'Ma, Haixia'
'Zhang, Yazhou'
'Guo, Zhaoqi'

_publ_section_title
;
 Laser ignition of energetic complexes: impact of metal ion on laser
 initiation ability
;
_journal_issue 28
_journal_name_full 'New Journal of Chemistry'
_journal_page_first 12705
_journal_page_last 12710
_journal_paper_doi 10.1039/D1NJ02345D
_journal_volume 45
_journal_year 2021
_chemical_formula_moiety 'C6 H4 N8 Na2 O10'
_chemical_formula_sum 'C6 H4 N8 Na2 O10'
_chemical_formula_weight 394.15
_space_group_crystal_system triclinic
_space_group_IT_number 2
_space_group_name_Hall '-P 1'
_space_group_name_H-M_alt 'P -1'
_atom_sites_solution_hydrogens difmap
_atom_sites_solution_primary direct
_audit_creation_date 2021-06-11
_audit_creation_method
;
Olex2 1.2
(compiled 2018.05.29 svn.r3508 for OlexSys, GUI svn.r5506)
;
_audit_update_record
;
2021-06-11 deposited with the CCDC.	2021-06-15 downloaded from the CCDC.
;
_cell_angle_alpha 72.347(8)
_cell_angle_beta 87.502(9)
_cell_angle_gamma 77.247(8)
_cell_formula_units_Z 2
_cell_length_a 7.495(3)
_cell_length_b 9.356(4)
_cell_length_c 10.190(4)
_cell_measurement_reflns_used 1396
_cell_measurement_temperature 173
_cell_measurement_theta_max 24.777
_cell_measurement_theta_min 2.341
_cell_volume 663.9(5)
_computing_cell_refinement 'SAINT v8.34A (Bruker, 2013)'
_computing_data_collection 'Bruker SMART APEX II'
_computing_data_reduction 'SAINT v8.34A (Bruker, 2013)'
_computing_molecular_graphics 'Olex2 (Dolomanov et al., 2009)'
_computing_publication_material 'Olex2 (Dolomanov et al., 2009)'
_computing_structure_refinement 'ShelXL (Sheldrick, 2015)'
_computing_structure_solution 'ShelXS-1997 (Sheldrick, 2008)'
_diffrn_ambient_temperature 173
_diffrn_measured_fraction_theta_full 0.987
_diffrn_measured_fraction_theta_max 0.979
_diffrn_measurement_device_type 'Bruker SMART APEX II'
_diffrn_radiation_type MoK\a
_diffrn_radiation_wavelength 0.71073
_diffrn_reflns_av_R_equivalents 0.0474
_diffrn_reflns_av_unetI/netI 0.0754
_diffrn_reflns_Laue_measured_fraction_full 0.987
_diffrn_reflns_Laue_measured_fraction_max 0.979
_diffrn_reflns_limit_h_max 9
_diffrn_reflns_limit_h_min -9
_diffrn_reflns_limit_k_max 11
_diffrn_reflns_limit_k_min -11
_diffrn_reflns_limit_l_max 12
_diffrn_reflns_limit_l_min -11
_diffrn_reflns_number 5650
_diffrn_reflns_point_group_measured_fraction_full 0.987
_diffrn_reflns_point_group_measured_fraction_max 0.979
_diffrn_reflns_theta_full 25.242
_diffrn_reflns_theta_max 26.607
_diffrn_reflns_theta_min 2.098
_exptl_absorpt_coefficient_mu 0.237
_exptl_absorpt_correction_T_max 0.7454
_exptl_absorpt_correction_T_min 0.5361
_exptl_absorpt_correction_type multi-scan
_exptl_absorpt_process_details
'SADABS-2014/5 (Bruker,2014/5) was used for absorption correction. wR2(int) was 0.1156 before and 0.0605 after correction. The Ratio of minimum to maximum transmission is 0.7192. The \l/2 correction factor is 0.00150.'
_exptl_crystal_colour orange
_exptl_crystal_colour_primary orange
_exptl_crystal_density_diffrn 1.972
_exptl_crystal_description plate
_exptl_crystal_F_000 396
_exptl_crystal_preparation none
_exptl_crystal_recrystallization_method none
_exptl_crystal_size_max 0.4
_exptl_crystal_size_mid 0.2
_exptl_crystal_size_min 0.1
_refine_diff_density_max 0.421
_refine_diff_density_min -0.461
_refine_diff_density_rms 0.105
_refine_ls_extinction_method none
_refine_ls_goodness_of_fit_ref 0.995
_refine_ls_hydrogen_treatment refall
_refine_ls_matrix_type full
_refine_ls_number_parameters 251
_refine_ls_number_reflns 2734
_refine_ls_number_restraints 12
_refine_ls_restrained_S_all 0.992
_refine_ls_R_factor_all 0.0674
_refine_ls_R_factor_gt 0.0516
_refine_ls_shift/su_max 0.001
_refine_ls_shift/su_mean 0.000
_refine_ls_structure_factor_coef Fsqd
_refine_ls_weighting_details 'w=1/[\s^2^(Fo^2^)+(0.0843P)^2^] where P=(Fo^2^+2Fc^2^)/3'
_refine_ls_weighting_scheme calc
_refine_ls_wR_factor_gt 0.1363
_refine_ls_wR_factor_ref 0.1497
_reflns_Friedel_coverage 0.000
_reflns_number_gt 2060
_reflns_number_total 2734
_reflns_threshold_expression 'I > 2\s(I)'
_cod_data_source_file d1nj02345d2.cif
_cod_data_source_block mo_20181132-1_0m
_cod_depositor_comments 'Adding full bibliography for 7060747--7060750.cif.'
_cod_original_cell_volume 663.9(4)
_cod_database_code 7060747
_shelx_shelxl_version_number 2018/3
_shelx_space_group_comment
;
The symmetry employed for this shelxl refinement is uniquely defined
by the following loop, which should always be used as a source of
symmetry information in preference to the above space-group names.
They are only intended as comments.
;
_shelx_estimated_absorpt_t_max 0.977
_shelx_estimated_absorpt_t_min 0.911
_olex2_refinement_description
;
1. Restrained distances
 O10-H10A = O10-H10B
 0.85 with sigma of 0.02
 O9-H9A = O9-H9B
 0.85 with sigma of 0.02
 O9-H9A
 0.85 with sigma of 0.002
 O10-H10A
 0.85 with sigma of 0.002
 O10-H10B \\sim O10-H10A \\sim O9-H9B \\sim O9-H9A
 with sigma of 0.02
;
_olex2_submission_special_instructions 'No special instructions were received'

loop_
_space_group_symop_operation_xyz
'x, y, z'
'-x, -y, -z'

loop_
_atom_site_label
_atom_site_type_symbol
_atom_site_fract_x
_atom_site_fract_y
_atom_site_fract_z
_atom_site_U_iso_or_equiv
_atom_site_adp_type
_atom_site_occupancy
_atom_site_site_symmetry_order
_atom_site_calc_flag
_atom_site_refinement_flags_posn
_atom_site_refinement_flags_adp
_atom_site_refinement_flags_occupancy
_atom_site_disorder_assembly
_atom_site_disorder_group
O1 O 0.0918(3) 1.0643(2) 0.1518(2) 0.0256(5) Uani 1 1 d . . . . .
O2 O -0.0775(3) 1.2868(2) 0.1445(2) 0.0308(5) Uani 1 1 d . . . . .
N4 N 0.4320(3) 0.7864(2) 0.6418(2) 0.0173(5) Uani 1 1 d . . . . .
N1 N 0.2110(3) 1.0172(2) 0.4097(2) 0.0155(5) Uani 1 1 d . . . . .
N5 N 0.0344(3) 1.1696(2) 0.2031(2) 0.0181(5) Uani 1 1 d . . . . .
N2 N 0.1269(3) 1.1706(2) 0.5493(2) 0.0157(5) Uani 1 1 d . . . . .
N3 N 0.3506(3) 0.9518(2) 0.7701(2) 0.0154(5) Uani 1 1 d . . . . .
O6 O 0.6551(3) 0.7309(2) 1.0365(2) 0.0319(5) Uani 1 1 d . . . . .
N8 N 0.6156(3) 0.5655(2) 0.8043(2) 0.0227(5) Uani 1 1 d . . . . .
O5 O 0.3924(3) 0.8789(2) 1.0481(2) 0.0290(5) Uani 1 1 d . . . . .
N7 N 0.5068(3) 0.8083(2) 0.9870(2) 0.0185(5) Uani 1 1 d . . . . .
C3 C 0.0479(3) 1.2426(3) 0.4249(3) 0.0143(5) Uani 1 1 d . . . . .
O8 O 0.6306(3) 0.4986(2) 0.7169(2) 0.0414(6) Uani 1 1 d . . . . .
O7 O 0.6819(4) 0.5029(3) 0.9193(3) 0.0684(10) Uani 1 1 d . . . . .
C2 C 0.0983(3) 1.1505(3) 0.3389(3) 0.0143(5) Uani 1 1 d . . . . .
C4 C 0.3389(3) 0.9238(3) 0.6489(3) 0.0149(5) Uani 1 1 d . . . . .
C5 C 0.4623(3) 0.8220(3) 0.8463(3) 0.0147(5) Uani 1 1 d . . . . .
C1 C 0.2260(3) 1.0370(3) 0.5340(3) 0.0135(5) Uani 1 1 d . . . . .
C6 C 0.5124(3) 0.7208(3) 0.7683(3) 0.0170(6) Uani 1 1 d . . . . .
O3 O -0.0855(3) 1.4881(2) 0.2912(2) 0.0290(5) Uani 1 1 d . . . . .
N6 N -0.0762(3) 1.3903(2) 0.4031(2) 0.0181(5) Uani 1 1 d . . . . .
O4 O -0.1659(3) 1.4111(2) 0.5029(2) 0.0275(5) Uani 1 1 d . . . . .
Na1 Na 0.24111(13) 1.22663(11) 0.75337(11) 0.0205(3) Uani 1 1 d . . . . .
Na2 Na 0.24180(14) 0.80112(12) 0.28994(12) 0.0251(3) Uani 1 1 d . . . . .
O9 O 0.5283(3) 0.6969(2) 0.4025(2) 0.0225(5) Uani 1 1 d D . . . .
O10 O -0.0387(3) 1.2332(2) 0.8646(2) 0.0218(4) Uani 1 1 d D . . . .
H10A H -0.036(6) 1.168(3) 0.9440(16) 0.057(13) Uiso 1 1 d D . . . .
H9A H 0.518(5) 0.716(4) 0.4791(19) 0.054(12) Uiso 1 1 d D . . . .
H9B H 0.579(4) 0.6023(17) 0.422(4) 0.047(11) Uiso 1 1 d D . . . .
H10B H -0.081(6) 1.319(3) 0.880(5) 0.091(17) Uiso 1 1 d D . . . .

loop_
_atom_site_aniso_label
_atom_site_aniso_U_11
_atom_site_aniso_U_22
_atom_site_aniso_U_33
_atom_site_aniso_U_23
_atom_site_aniso_U_13
_atom_site_aniso_U_12
O1 0.0349(11) 0.0223(9) 0.0192(11) -0.0108(8) -0.0059(9) 0.0022(8)
O2 0.0377(12) 0.0225(10) 0.0220(12) -0.0034(8) -0.0170(9) 0.0131(9)
N4 0.0179(11) 0.0147(10) 0.0147(12) -0.0005(9) -0.0062(9) 0.0014(8)
N1 0.0152(11) 0.0148(10) 0.0146(12) -0.0023(9) -0.0047(9) -0.0015(8)
N5 0.0188(11) 0.0182(10) 0.0142(12) -0.0022(9) -0.0038(9) -0.0006(9)
N2 0.0174(11) 0.0121(9) 0.0149(12) -0.0008(9) -0.0061(9) -0.0011(8)
N3 0.0155(10) 0.0135(10) 0.0153(12) -0.0025(9) -0.0070(9) -0.0003(8)
O6 0.0319(12) 0.0323(11) 0.0274(13) -0.0099(10) -0.0186(10) 0.0069(9)
N8 0.0263(12) 0.0171(11) 0.0201(14) -0.0037(10) -0.0107(10) 0.0044(9)
O5 0.0314(11) 0.0354(11) 0.0218(12) -0.0136(9) 0.0056(9) -0.0049(9)
N7 0.0214(11) 0.0166(10) 0.0171(12) -0.0030(9) -0.0066(10) -0.0048(9)
C3 0.0152(12) 0.0123(11) 0.0128(13) -0.0005(10) -0.0046(10) -0.0012(9)
O8 0.0651(16) 0.0241(10) 0.0291(13) -0.0145(10) -0.0173(11) 0.0150(10)
O7 0.114(2) 0.0373(14) 0.0367(16) -0.0174(12) -0.0488(16) 0.0374(15)
C2 0.0142(12) 0.0133(11) 0.0126(14) -0.0007(10) -0.0041(10) -0.0008(9)
C4 0.0143(12) 0.0150(11) 0.0138(14) -0.0013(10) -0.0046(10) -0.0031(9)
C5 0.0160(12) 0.0134(11) 0.0126(14) -0.0018(10) -0.0037(10) -0.0011(9)
C1 0.0124(11) 0.0137(11) 0.0122(13) 0.0000(10) -0.0045(10) -0.0031(9)
C6 0.0165(12) 0.0150(12) 0.0169(14) -0.0027(10) -0.0047(11) 0.0002(10)
O3 0.0445(13) 0.0145(9) 0.0196(12) 0.0025(8) -0.0047(10) 0.0009(8)
N6 0.0182(11) 0.0132(10) 0.0213(13) -0.0038(9) -0.0066(9) -0.0002(8)
O4 0.0286(11) 0.0228(10) 0.0246(12) -0.0057(8) 0.0043(9) 0.0053(8)
Na1 0.0207(6) 0.0203(5) 0.0208(6) -0.0079(5) -0.0040(5) -0.0020(4)
Na2 0.0246(6) 0.0252(6) 0.0236(7) -0.0057(5) -0.0087(5) -0.0022(4)
O9 0.0221(10) 0.0223(10) 0.0222(12) -0.0083(9) -0.0026(9) 0.0002(8)
O10 0.0249(10) 0.0186(9) 0.0195(12) -0.0032(9) -0.0038(9) -0.0026(8)

loop_
_atom_type_symbol
_atom_type_description
_atom_type_scat_dispersion_real
_atom_type_scat_dispersion_imag
_atom_type_scat_source
C C 0.0033 0.0016 'International Tables Vol C Tables 4.2.6.8 and 6.1.1.4'
H H 0.0000 0.0000 'International Tables Vol C Tables 4.2.6.8 and 6.1.1.4'
N N 0.0061 0.0033 'International Tables Vol C Tables 4.2.6.8 and 6.1.1.4'
Na Na 0.0362 0.0249 'International Tables Vol C Tables 4.2.6.8 and 6.1.1.4'
O O 0.0106 0.0060 'International Tables Vol C Tables 4.2.6.8 and 6.1.1.4'

loop_
_geom_angle_atom_site_label_1
_geom_angle_atom_site_label_2
_geom_angle_atom_site_label_3
_geom_angle
_geom_angle_site_symmetry_1
_geom_angle_site_symmetry_3
_geom_angle_publ_flag
N5 O1 Na2 122.95(16) . . ?
C4 N4 C6 102.7(2) . . ?
C2 N1 Na2 112.79(15) . . ?
C1 N1 C2 102.46(19) . . ?
C1 N1 Na2 141.59(16) . . ?
O1 N5 C2 118.0(2) . . ?
O2 N5 O1 123.2(2) . . ?
O2 N5 C2 118.8(2) . . ?
C3 N2 C1 102.7(2) . . ?
C3 N2 Na1 140.85(16) . . ?
C1 N2 Na1 111.40(15) . . ?
C4 N3 Na1 112.90(15) . . ?
C5 N3 C4 102.5(2) . . ?
C5 N3 Na1 141.58(16) . . ?
N7 O6 Na1 116.36(16) . 2_677 ?
O8 N8 C6 118.0(2) . . ?
O7 N8 O8 121.8(2) . . ?
O7 N8 C6 120.2(2) . . ?
N7 O5 Na2 133.60(17) . 1_556 ?
O6 N7 O5 124.2(2) . . ?
O6 N7 C5 118.6(2) . . ?
O5 N7 C5 117.2(2) . . ?
N2 C3 C2 109.8(2) . . ?
N2 C3 N6 118.6(2) . . ?
C2 C3 N6 131.5(2) . . ?
N8 O8 Na2 136.32(17) . 2_666 ?
N1 C2 N5 119.9(2) . . ?
N1 C2 C3 109.2(2) . . ?
C3 C2 N5 130.5(2) . . ?
N4 C4 N3 116.2(2) . . ?
N4 C4 C1 122.8(2) . . ?
N3 C4 C1 121.0(2) . . ?
N3 C5 N7 118.8(2) . . ?
N3 C5 C6 109.4(2) . . ?
C6 C5 N7 131.7(2) . . ?
N1 C1 N2 115.8(2) . . ?
N1 C1 C4 123.9(2) . . ?
N2 C1 C4 120.3(2) . . ?
N4 C6 N8 119.4(2) . . ?
N4 C6 C5 109.1(2) . . ?
C5 C6 N8 131.3(2) . . ?
N6 O3 Na1 124.44(16) . 2_586 ?
O3 N6 C3 120.0(2) . . ?
O3 N6 O4 123.3(2) . . ?
O4 N6 C3 116.7(2) . . ?
N6 O4 Na2 125.46(15) . 2_576 ?
N2 Na1 O3 101.68(7) . 2_586 ?
N2 Na1 Na2 56.51(6) . 2_576 ?
N2 Na1 Na2 106.60(6) . 2_676 ?
N3 Na1 N2 69.39(7) . . ?
N3 Na1 O6 108.57(8) . 2_677 ?
N3 Na1 O3 170.44(8) . 2_586 ?
N3 Na1 Na2 78.67(6) . 2_676 ?
N3 Na1 Na2 90.50(6) . 2_576 ?
O6 Na1 N2 176.48(9) 2_677 . ?
O6 Na1 O3 80.17(7) 2_677 2_586 ?
O6 Na1 Na2 75.48(6) 2_677 2_676 ?
O6 Na1 Na2 121.19(6) 2_677 2_576 ?
O3 Na1 Na2 81.42(6) 2_586 2_576 ?
O3 Na1 Na2 107.89(6) 2_586 2_676 ?
Na2 Na1 Na2 162.67(4) 2_576 2_676 ?
O9 Na1 N2 82.15(8) 2_676 . ?
O9 Na1 N3 93.04(8) 2_676 . ?
O9 Na1 O6 100.93(8) 2_676 2_677 ?
O9 Na1 O3 88.96(7) 2_676 2_586 ?
O9 Na1 Na2 133.96(7) 2_676 2_576 ?
O9 Na1 Na2 35.20(5) 2_676 2_676 ?
O10 Na1 N2 94.23(8) . . ?
O10 Na1 N3 103.38(8) . . ?
O10 Na1 O6 83.41(8) . 2_677 ?
O10 Na1 O3 73.22(7) . 2_586 ?
O10 Na1 Na2 37.79(6) . 2_576 ?
O10 Na1 Na2 158.17(6) . 2_676 ?
O10 Na1 O9 160.78(8) . 2_676 ?
O1 Na2 N1 63.52(7) . . ?
O1 Na2 O5 69.06(7) . 1_554 ?
O1 Na2 O8 144.27(8) . 2_666 ?
O1 Na2 O4 137.58(8) . 2_576 ?
O1 Na2 Na1 106.11(6) . 2_676 ?
O1 Na2 Na1 76.43(6) . 2_576 ?
N1 Na2 O5 111.12(8) . 1_554 ?
N1 Na2 O8 151.92(8) . 2_666 ?
N1 Na2 Na1 104.06(6) . 2_576 ?
N1 Na2 Na1 92.10(5) . 2_676 ?
O5 Na2 O8 84.96(7) 1_554 2_666 ?
O5 Na2 Na1 110.04(6) 1_554 2_576 ?
O5 Na2 Na1 57.06(5) 1_554 2_676 ?
O8 Na2 Na1 77.20(6) 2_666 2_676 ?
O8 Na2 Na1 90.80(6) 2_666 2_576 ?
O4 Na2 N1 98.14(8) 2_576 . ?
O4 Na2 O5 148.71(7) 2_576 1_554 ?
O4 Na2 O8 63.77(7) 2_576 2_666 ?
O4 Na2 Na1 71.52(6) 2_576 2_576 ?
O4 Na2 Na1 112.81(6) 2_576 2_676 ?
Na1 Na2 Na1 162.67(4) 2_576 2_676 ?
O9 Na2 O1 132.74(8) . . ?
O9 Na2 N1 86.40(7) . . ?
O9 Na2 O5 91.88(8) . 1_554 ?
O9 Na2 O8 69.68(7) . 2_666 ?
O9 Na2 O4 78.76(8) . 2_576 ?
O9 Na2 Na1 149.53(7) . 2_576 ?
O9 Na2 Na1 35.75(6) . 2_676 ?
O9 Na2 O10 143.26(8) . 2_576 ?
O10 Na2 O1 75.00(7) 2_576 . ?
O10 Na2 N1 130.33(8) 2_576 . ?
O10 Na2 O5 75.29(8) 2_576 1_554 ?
O10 Na2 O8 74.93(7) 2_576 2_666 ?
O10 Na2 O4 94.44(8) 2_576 2_576 ?
O10 Na2 Na1 37.13(5) 2_576 2_576 ?
O10 Na2 Na1 126.15(7) 2_576 2_676 ?
Na2 O9 Na1 109.05(9) . 2_676 ?
Na1 O10 Na2 105.09(9) . 2_576 ?

loop_
_geom_bond_atom_site_label_1
_geom_bond_atom_site_label_2
_geom_bond_distance
_geom_bond_site_symmetry_2
_geom_bond_publ_flag
O1 N5 1.239(3) . ?
O1 Na2 2.474(2) . ?
O2 N5 1.226(3) . ?
N4 C4 1.341(3) . ?
N4 C6 1.351(3) . ?
N1 C2 1.353(3) . ?
N1 C1 1.347(3) . ?
N1 Na2 2.626(2) . ?
N5 C2 1.431(3) . ?
N2 C3 1.335(3) . ?
N2 C1 1.356(3) . ?
N2 Na1 2.519(2) . ?
N3 C4 1.349(3) . ?
N3 C5 1.347(3) . ?
N3 Na1 2.476(2) . ?
O6 N7 1.219(3) . ?
O6 Na1 2.479(2) 2_677 ?
N8 O8 1.224(3) . ?
N8 O7 1.212(3) . ?
N8 C6 1.431(3) . ?
O5 N7 1.229(3) . ?
O5 Na2 2.629(2) 1_556 ?
N7 C5 1.447(3) . ?
C3 C2 1.392(3) . ?
C3 N6 1.446(3) . ?
O8 Na2 2.777(2) 2_666 ?
C4 C1 1.465(4) . ?
C5 C6 1.394(3) . ?
O3 N6 1.220(3) . ?
O3 Na1 2.574(2) 2_586 ?
N6 O4 1.236(3) . ?
O4 Na2 2.564(2) 2_576 ?
Na1 Na2 3.842(2) 2_676 ?
Na1 Na2 3.740(2) 2_576 ?
Na1 O9 2.375(2) 2_676 ?
Na1 O10 2.338(2) . ?
Na2 O9 2.343(2) . ?
Na2 O10 2.373(2) 2_576 ?
